data_7058383
loop_
_publ_author_name
'Xu, Lei'
'Zhang, Anyun'
'Pu, Ning'
'Lu, Yanchao'
'Yang, Hua'
'Liu, Ziyang'
'Ji, Yanqin'

_publ_section_title
;
 Unusual complexation behaviors of R-BTPs with water molecule and Pd(ii)
 caused by electronic modulation of substituents on BTP backbone: new
 insights into palladium separation under the framework of minor
 actinides&#x2019; partitioning
;
_journal_issue 23
_journal_name_full 'New Journal of Chemistry'
_journal_page_first 9052
_journal_paper_doi 10.1039/C9NJ00343F
_journal_volume 43
_journal_year 2019
_chemical_formula_moiety 'C23 H31 N7, H2 O'
_chemical_formula_sum 'C23 H33 N7 O'
_chemical_formula_weight 423.56
_chemical_name_systematic ipr-BTP
_chemical_properties_physical Heat-sensitive
_space_group_crystal_system monoclinic
_space_group_IT_number 14
_space_group_name_Hall '-P 2yn'
_space_group_name_H-M_alt 'P 1 21/n 1'
_symmetry_space_group_name_Hall '-P 2yn'
_symmetry_space_group_name_H-M 'P 1 21/n 1'
_atom_sites_solution_hydrogens geom
_atom_sites_solution_primary direct
_atom_sites_solution_secondary difmap
_audit_creation_date 2015-03-31
_audit_creation_method
;
Olex2 1.2
(compiled 2014.03.20 svn.r2914 for OlexSys, GUI svn.r4816)
;
_audit_update_record
;
2015-10-02 deposited with the CCDC.    2019-05-07 downloaded from the CCDC.
;
_cell_angle_alpha 90.00
_cell_angle_beta 100.910(7)
_cell_angle_gamma 90.00
_cell_formula_units_Z 4
_cell_length_a 16.0776(13)
_cell_length_b 8.4467(5)
_cell_length_c 17.6595(15)
_cell_measurement_reflns_used 2015
_cell_measurement_temperature 170
_cell_measurement_theta_max 29.5811
_cell_measurement_theta_min 3.5097
_cell_volume 2354.9(3)
_computing_cell_refinement
;
CrysAlisPro, Agilent Technologies,
Version 1.171.35.11 (release 16-05-2011 CrysAlis171 .NET)
(compiled May 16 2011,17:55:39)
;
_computing_data_collection
;
CrysAlisPro, Agilent Technologies,
Version 1.171.35.11 (release 16-05-2011 CrysAlis171 .NET)
(compiled May 16 2011,17:55:39)
;
_computing_data_reduction
;
CrysAlisPro, Agilent Technologies,
Version 1.171.35.11 (release 16-05-2011 CrysAlis171 .NET)
(compiled May 16 2011,17:55:39)
;
_computing_molecular_graphics 'Olex2 (Dolomanov et al., 2009)'
_computing_publication_material 'Olex2 (Dolomanov et al., 2009)'
_computing_structure_refinement 'ShelXL (Sheldrick, 2008)'
_computing_structure_solution 'ShelXS (Sheldrick, 2008)'
_diffrn_ambient_temperature 170
_diffrn_detector_area_resol_mean 10.3592
_diffrn_measured_fraction_theta_full 0.997
_diffrn_measured_fraction_theta_max 0.997
_diffrn_measurement_device_type 'Xcalibur, Atlas, Gemini ultra'
_diffrn_measurement_method '\w scans'
_diffrn_orient_matrix_UB_11 0.0095992000
_diffrn_orient_matrix_UB_12 -0.0814144000
_diffrn_orient_matrix_UB_13 0.0063442000
_diffrn_orient_matrix_UB_21 -0.0348730000
_diffrn_orient_matrix_UB_22 -0.0201442000
_diffrn_orient_matrix_UB_23 -0.0293658000
_diffrn_orient_matrix_UB_31 0.0266739000
_diffrn_orient_matrix_UB_32 0.0027419000
_diffrn_orient_matrix_UB_33 -0.0277629000
_diffrn_radiation_monochromator graphite
_diffrn_radiation_type MoK\a
_diffrn_radiation_wavelength 0.71073
_diffrn_reflns_av_R_equivalents 0.0401
_diffrn_reflns_av_unetI/netI 0.0510
_diffrn_reflns_limit_h_max 19
_diffrn_reflns_limit_h_min -17
_diffrn_reflns_limit_k_max 8
_diffrn_reflns_limit_k_min -10
_diffrn_reflns_limit_l_max 21
_diffrn_reflns_limit_l_min -17
_diffrn_reflns_number 10320
_diffrn_reflns_theta_full 25.35
_diffrn_reflns_theta_max 25.35
_diffrn_reflns_theta_min 3.52
_diffrn_source 'Enhance (Mo) X-ray Source'
_exptl_absorpt_coefficient_mu 0.077
_exptl_absorpt_correction_T_max 1.00000
_exptl_absorpt_correction_T_min 0.93146
_exptl_absorpt_correction_type multi-scan
_exptl_absorpt_process_details
;
CrysAlisPro, Agilent Technologies,
Version 1.171.35.11 (release 16-05-2011 CrysAlis171 .NET)
(compiled May 16 2011,17:55:39)
Empirical absorption correction using spherical harmonics,
 implemented in SCALE3 ABSPACK scaling algorithm.
;
_exptl_crystal_colour yellow
_exptl_crystal_colour_primary yellow
_exptl_crystal_density_diffrn 1.195
_exptl_crystal_density_method 'not measured'
_exptl_crystal_description block
_exptl_crystal_F_000 912
_exptl_crystal_preparation Luminescent
_exptl_crystal_recrystallization_method 'Re-crystallisation from solvent: Dichloromethane/Ethanol'
_exptl_crystal_size_max 0.38
_exptl_crystal_size_mid 0.3
_exptl_crystal_size_min 0.28
_refine_diff_density_max 0.338
_refine_diff_density_min -0.235
_refine_diff_density_rms 0.041
_refine_ls_extinction_method none
_refine_ls_goodness_of_fit_ref 1.033
_refine_ls_hydrogen_treatment constr
_refine_ls_matrix_type full
_refine_ls_number_parameters 291
_refine_ls_number_reflns 4286
_refine_ls_number_restraints 0
_refine_ls_restrained_S_all 1.033
_refine_ls_R_factor_all 0.0914
_refine_ls_R_factor_gt 0.0565
_refine_ls_shift/su_max 0.000
_refine_ls_shift/su_mean 0.000
_refine_ls_structure_factor_coef Fsqd
_refine_ls_weighting_details 'calc w=1/[\s^2^(Fo^2^)+(0.0667P)^2^+0.7038P] where P=(Fo^2^+2Fc^2^)/3'
_refine_ls_weighting_scheme calc
_refine_ls_wR_factor_gt 0.1375
_refine_ls_wR_factor_ref 0.1615
_reflns_number_gt 2830
_reflns_number_total 4286
_reflns_threshold_expression >2sigma(I)
_cod_data_source_file c9nj00343f2.cif
_cod_data_source_block 150331_ipr_btp
_cod_depositor_comments 'Adding full bibliography for 7058380--7058383.cif.'
_cod_database_code 7058383
_chemical_oxdiff_formula 'c10 h10 n2'
_reflns_odcompleteness_completeness 99.54
_reflns_odcompleteness_iscentric 1
_reflns_odcompleteness_theta 26.32
_olex2_refinement_description
;
1. Fixed Uiso
 At 1.2 times of:
  All C(H) groups
 At 1.5 times of:
  All C(H,H,H) groups, All O(H,H) groups
2.a Free rotating group:
 O1(H1A,H1B)
2.b Ternary CH refined with riding coordinates:
 C9(H9), C12(H12), C18(H18), C21(H21)
2.c Aromatic/amide H refined with riding coordinates:
 C2(H2), C3(H3), C4(H4)
2.d Idealised Me refined as rotating group:
 C10(H10A,H10B,H10C), C11(H11A,H11B,H11C), C13(H13A,H13B,H13C), C14(H14A,H14B,
 H14C), C19(H19A,H19B,H19C), C20(H20A,H20B,H20C), C22(H22A,H22B,H22C), C23(H23A,
 H23B,H23C)
;

loop_
_space_group_symop_id
_space_group_symop_operation_xyz
1 'x, y, z'
2 '-x+1/2, y+1/2, -z+1/2'
3 '-x, -y, -z'
4 'x-1/2, -y-1/2, z-1/2'

loop_
_atom_site_label
_atom_site_type_symbol
_atom_site_fract_x
_atom_site_fract_y
_atom_site_fract_z
_atom_site_U_iso_or_equiv
_atom_site_adp_type
_atom_site_occupancy
_atom_site_calc_flag
_atom_site_refinement_flags_posn
N1 N 0.45797(11) 0.3849(2) 0.09758(9) 0.0358(4) Uani 1 d .
N2 N 0.67305(11) 0.3292(2) 0.07182(10) 0.0388(5) Uani 1 d .
N3 N 0.61585(11) 0.5126(2) 0.14979(10) 0.0414(5) Uani 1 d .
N4 N 0.69414(12) 0.5662(2) 0.17859(11) 0.0436(5) Uani 1 d .
N5 N 0.23434(12) 0.3100(2) 0.08217(11) 0.0428(5) Uani 1 d .
N6 N 0.32484(12) 0.4891(2) 0.16151(11) 0.0459(5) Uani 1 d .
N7 N 0.26228(12) 0.5235(2) 0.19980(11) 0.0486(5) Uani 1 d .
C1 C 0.37984(13) 0.3322(2) 0.06728(12) 0.0360(5) Uani 1 d .
C2 C 0.36382(15) 0.2328(3) 0.00353(13) 0.0458(6) Uani 1 d .
H2 H 0.3080 0.1961 -0.0160 0.055 Uiso 1 calc R
C3 C 0.42986(16) 0.1886(3) -0.03069(14) 0.0533(7) Uani 1 d .
H3 H 0.4202 0.1215 -0.0747 0.064 Uiso 1 calc R
C4 C 0.51043(15) 0.2419(3) -0.00101(13) 0.0456(6) Uani 1 d .
H4 H 0.5570 0.2128 -0.0241 0.055 Uiso 1 calc R
C5 C 0.52184(13) 0.3393(2) 0.06353(11) 0.0354(5) Uani 1 d .
C6 C 0.60813(14) 0.3979(2) 0.09737(12) 0.0351(5) Uani 1 d .
C7 C 0.75029(14) 0.3799(2) 0.10102(12) 0.0363(5) Uani 1 d .
C8 C 0.76111(14) 0.5030(3) 0.15562(11) 0.0357(5) Uani 1 d .
C9 C 0.82213(15) 0.2955(3) 0.07392(15) 0.0500(6) Uani 1 d .
H9 H 0.8729 0.3663 0.0831 0.060 Uiso 1 calc R
C10 C 0.8434(3) 0.1474(5) 0.12007(19) 0.1074(15) Uani 1 d .
H10A H 0.8592 0.1744 0.1749 0.161 Uiso 1 calc GR
H10B H 0.8909 0.0938 0.1034 0.161 Uiso 1 calc GR
H10C H 0.7940 0.0771 0.1121 0.161 Uiso 1 calc GR
C11 C 0.8011(2) 0.2567(4) -0.01059(16) 0.0840(11) Uani 1 d .
H11A H 0.7553 0.1785 -0.0198 0.126 Uiso 1 calc GR
H11B H 0.8513 0.2131 -0.0271 0.126 Uiso 1 calc GR
H11C H 0.7830 0.3531 -0.0400 0.126 Uiso 1 calc GR
C12 C 0.84588(14) 0.5719(3) 0.19354(13) 0.0419(6) Uani 1 d .
H12 H 0.8897 0.5334 0.1646 0.050 Uiso 1 calc R
C13 C 0.86998(18) 0.5138(4) 0.27670(15) 0.0683(8) Uani 1 d .
H13A H 0.8282 0.5516 0.3063 0.102 Uiso 1 calc GR
H13B H 0.9261 0.5547 0.2998 0.102 Uiso 1 calc GR
H13C H 0.8712 0.3978 0.2773 0.102 Uiso 1 calc GR
C14 C 0.84449(18) 0.7518(3) 0.19018(18) 0.0653(8) Uani 1 d .
H14A H 0.8284 0.7862 0.1364 0.098 Uiso 1 calc GR
H14B H 0.9009 0.7929 0.2121 0.098 Uiso 1 calc GR
H14C H 0.8033 0.7922 0.2199 0.098 Uiso 1 calc GR
C15 C 0.30953(13) 0.3806(2) 0.10619(12) 0.0362(5) Uani 1 d .
C16 C 0.17199(14) 0.3447(3) 0.11948(13) 0.0401(5) Uani 1 d .
C17 C 0.18751(14) 0.4507(3) 0.18176(13) 0.0403(5) Uani 1 d .
C18 C 0.08795(15) 0.2648(3) 0.09060(15) 0.0510(6) Uani 1 d .
H18 H 0.0437 0.3173 0.1148 0.061 Uiso 1 calc R
C19 C 0.0929(2) 0.0947(4) 0.1131(2) 0.0936(12) Uani 1 d .
H19A H 0.1380 0.0430 0.0918 0.140 Uiso 1 calc GR
H19B H 0.0387 0.0430 0.0929 0.140 Uiso 1 calc GR
H19C H 0.1053 0.0861 0.1695 0.140 Uiso 1 calc GR
C20 C 0.0625(3) 0.2786(7) 0.0040(2) 0.144(2) Uani 1 d .
H20A H 0.0543 0.3903 -0.0103 0.216 Uiso 1 calc GR
H20B H 0.0096 0.2205 -0.0135 0.216 Uiso 1 calc GR
H20C H 0.1072 0.2338 -0.0203 0.216 Uiso 1 calc GR
C21 C 0.12415(15) 0.4948(3) 0.23126(13) 0.0484(6) Uani 1 d .
H21 H 0.0738 0.4240 0.2170 0.058 Uiso 1 calc R
C22 C 0.16055(18) 0.4704(3) 0.31629(15) 0.0614(7) Uani 1 d .
H22A H 0.1793 0.3604 0.3250 0.092 Uiso 1 calc GR
H22B H 0.1170 0.4934 0.3467 0.092 Uiso 1 calc GR
H22C H 0.2089 0.5416 0.3320 0.092 Uiso 1 calc GR
C23 C 0.09491(18) 0.6649(4) 0.21431(16) 0.0681(8) Uani 1 d .
H23A H 0.1441 0.7358 0.2238 0.102 Uiso 1 calc GR
H23B H 0.0555 0.6947 0.2480 0.102 Uiso 1 calc GR
H23C H 0.0664 0.6738 0.1603 0.102 Uiso 1 calc GR
O1 O 0.48393(13) 0.6811(3) 0.21194(16) 0.0978(9) Uani 1 d .
H1A H 0.5239 0.6362 0.1948 0.147 Uiso 1 d G
H1B H 0.4382 0.6299 0.1972 0.147 Uiso 1 d G

loop_
_atom_site_aniso_label
_atom_site_aniso_U_11
_atom_site_aniso_U_22
_atom_site_aniso_U_33
_atom_site_aniso_U_23
_atom_site_aniso_U_13
_atom_site_aniso_U_12
N1 0.0334(11) 0.0349(10) 0.0374(10) 0.0017(8) 0.0028(8) 0.0008(8)
N2 0.0354(11) 0.0380(10) 0.0437(10) -0.0048(9) 0.0091(8) 0.0028(8)
N3 0.0319(11) 0.0473(11) 0.0439(11) -0.0068(9) 0.0047(8) 0.0035(9)
N4 0.0335(11) 0.0486(11) 0.0478(11) -0.0095(9) 0.0056(8) 0.0023(9)
N5 0.0321(11) 0.0405(11) 0.0526(12) -0.0052(9) 0.0002(9) -0.0010(9)
N6 0.0333(11) 0.0508(12) 0.0540(12) -0.0120(10) 0.0095(9) -0.0065(9)
N7 0.0348(11) 0.0545(12) 0.0563(12) -0.0132(10) 0.0080(9) -0.0102(9)
C1 0.0332(13) 0.0346(11) 0.0377(11) 0.0017(10) 0.0004(9) -0.0016(10)
C2 0.0380(14) 0.0513(14) 0.0440(13) -0.0046(11) -0.0023(10) -0.0020(11)
C3 0.0480(16) 0.0640(17) 0.0444(13) -0.0178(12) -0.0003(11) 0.0018(13)
C4 0.0414(15) 0.0524(14) 0.0422(13) -0.0063(12) 0.0058(10) 0.0031(11)
C5 0.0351(13) 0.0350(11) 0.0352(11) 0.0024(10) 0.0046(9) 0.0031(10)
C6 0.0359(13) 0.0347(12) 0.0342(11) 0.0023(10) 0.0052(9) 0.0050(9)
C7 0.0365(13) 0.0343(12) 0.0383(12) 0.0031(10) 0.0078(10) 0.0025(10)
C8 0.0357(13) 0.0363(12) 0.0351(11) 0.0034(10) 0.0071(9) 0.0048(10)
C9 0.0351(14) 0.0487(14) 0.0686(16) -0.0159(13) 0.0161(12) -0.0032(11)
C10 0.121(3) 0.130(3) 0.080(2) 0.035(2) 0.040(2) 0.093(3)
C11 0.102(3) 0.095(2) 0.0648(19) 0.0038(17) 0.0400(18) 0.046(2)
C12 0.0340(13) 0.0453(13) 0.0459(13) -0.0066(11) 0.0061(10) 0.0032(10)
C13 0.0551(18) 0.085(2) 0.0568(16) 0.0055(15) -0.0100(13) -0.0072(15)
C14 0.0511(17) 0.0502(16) 0.089(2) -0.0055(15) -0.0012(14) -0.0034(13)
C15 0.0309(12) 0.0347(11) 0.0402(12) -0.0004(10) -0.0004(9) -0.0020(10)
C16 0.0314(13) 0.0361(12) 0.0503(13) 0.0000(11) 0.0015(10) 0.0001(10)
C17 0.0324(13) 0.0405(12) 0.0454(13) -0.0008(11) 0.0010(10) -0.0041(10)
C18 0.0314(14) 0.0559(15) 0.0646(16) -0.0208(13) 0.0063(11) -0.0064(11)
C19 0.056(2) 0.066(2) 0.149(3) 0.008(2) -0.007(2) -0.0292(16)
C20 0.096(3) 0.208(5) 0.099(3) 0.051(3) -0.053(2) -0.083(3)
C21 0.0348(13) 0.0584(15) 0.0522(14) -0.0097(12) 0.0085(11) -0.0127(11)
C22 0.0638(19) 0.0661(18) 0.0551(16) -0.0049(14) 0.0131(13) -0.0056(14)
C23 0.0535(18) 0.082(2) 0.0705(18) 0.0022(16) 0.0156(14) 0.0202(16)
O1 0.0453(13) 0.1003(17) 0.151(2) -0.0787(16) 0.0262(14) -0.0116(12)

loop_
_atom_type_symbol
_atom_type_description
_atom_type_scat_dispersion_real
_atom_type_scat_dispersion_imag
_atom_type_scat_source
C C 0.0033 0.0016 'International Tables Vol C Tables 4.2.6.8 and 6.1.1.4'
H H 0.0000 0.0000 'International Tables Vol C Tables 4.2.6.8 and 6.1.1.4'
N N 0.0061 0.0033 'International Tables Vol C Tables 4.2.6.8 and 6.1.1.4'
O O 0.0106 0.0060 'International Tables Vol C Tables 4.2.6.8 and 6.1.1.4'

loop_
_geom_angle_atom_site_label_1
_geom_angle_atom_site_label_2
_geom_angle_atom_site_label_3
_geom_angle
C5 N1 C1 117.61(18)
C7 N2 C6 117.44(18)
C6 N3 N4 117.82(18)
C8 N4 N3 120.18(18)
C16 N5 C15 117.56(19)
C15 N6 N7 117.81(19)
C17 N7 N6 120.39(19)
N1 C1 C2 122.6(2)
N1 C1 C15 117.38(18)
C2 C1 C15 120.0(2)
C1 C2 H2 120.6
C3 C2 C1 118.8(2)
C3 C2 H2 120.6
C2 C3 H3 120.2
C2 C3 C4 119.7(2)
C4 C3 H3 120.2
C3 C4 H4 120.8
C3 C4 C5 118.3(2)
C5 C4 H4 120.8
N1 C5 C4 123.0(2)
N1 C5 C6 117.34(18)
C4 C5 C6 119.7(2)
N2 C6 C5 116.48(19)
N3 C6 N2 124.9(2)
N3 C6 C5 118.64(19)
N2 C7 C8 119.5(2)
N2 C7 C9 116.20(19)
C8 C7 C9 124.3(2)
N4 C8 C7 120.2(2)
N4 C8 C12 115.00(19)
C7 C8 C12 124.8(2)
C7 C9 H9 108.4
C10 C9 C7 109.4(2)
C10 C9 H9 108.4
C10 C9 C11 110.1(2)
C11 C9 C7 112.1(2)
C11 C9 H9 108.4
C9 C10 H10A 109.5
C9 C10 H10B 109.5
C9 C10 H10C 109.5
H10A C10 H10B 109.5
H10A C10 H10C 109.5
H10B C10 H10C 109.5
C9 C11 H11A 109.5
C9 C11 H11B 109.5
C9 C11 H11C 109.5
H11A C11 H11B 109.5
H11A C11 H11C 109.5
H11B C11 H11C 109.5
C8 C12 H12 108.1
C8 C12 C13 110.2(2)
C8 C12 C14 111.15(19)
C13 C12 H12 108.1
C14 C12 H12 108.1
C14 C12 C13 111.0(2)
C12 C13 H13A 109.5
C12 C13 H13B 109.5
C12 C13 H13C 109.5
H13A C13 H13B 109.5
H13A C13 H13C 109.5
H13B C13 H13C 109.5
C12 C14 H14A 109.5
C12 C14 H14B 109.5
C12 C14 H14C 109.5
H14A C14 H14B 109.5
H14A C14 H14C 109.5
H14B C14 H14C 109.5
N5 C15 C1 116.74(19)
N6 C15 N5 124.7(2)
N6 C15 C1 118.56(19)
N5 C16 C17 119.3(2)
N5 C16 C18 116.3(2)
C17 C16 C18 124.4(2)
N7 C17 C16 120.0(2)
N7 C17 C21 115.1(2)
C16 C17 C21 124.9(2)
C16 C18 H18 108.7
C16 C18 C20 111.1(2)
C19 C18 C16 110.0(2)
C19 C18 H18 108.7
C19 C18 C20 109.6(3)
C20 C18 H18 108.7
C18 C19 H19A 109.5
C18 C19 H19B 109.5
C18 C19 H19C 109.5
H19A C19 H19B 109.5
H19A C19 H19C 109.5
H19B C19 H19C 109.5
C18 C20 H20A 109.5
C18 C20 H20B 109.5
C18 C20 H20C 109.5
H20A C20 H20B 109.5
H20A C20 H20C 109.5
H20B C20 H20C 109.5
C17 C21 H21 108.0
C17 C21 C22 111.3(2)
C17 C21 C23 109.6(2)
C22 C21 H21 108.0
C22 C21 C23 111.7(2)
C23 C21 H21 108.0
C21 C22 H22A 109.5
C21 C22 H22B 109.5
C21 C22 H22C 109.5
H22A C22 H22B 109.5
H22A C22 H22C 109.5
H22B C22 H22C 109.5
C21 C23 H23A 109.5
C21 C23 H23B 109.5
C21 C23 H23C 109.5
H23A C23 H23B 109.5
H23A C23 H23C 109.5
H23B C23 H23C 109.5
H1A O1 H1B 109.4

loop_
_geom_bond_atom_site_label_1
_geom_bond_atom_site_label_2
_geom_bond_distance
N1 C1 1.345(3)
N1 C5 1.341(3)
N2 C6 1.345(3)
N2 C7 1.322(3)
N3 N4 1.344(2)
N3 C6 1.329(3)
N4 C8 1.332(3)
N5 C15 1.343(3)
N5 C16 1.332(3)
N6 N7 1.346(3)
N6 C15 1.328(3)
N7 C17 1.334(3)
C1 C2 1.389(3)
C1 C15 1.487(3)
C2 H2 0.9500
C2 C3 1.369(3)
C3 H3 0.9500
C3 C4 1.378(3)
C4 H4 0.9500
C4 C5 1.389(3)
C5 C6 1.488(3)
C7 C8 1.406(3)
C7 C9 1.510(3)
C8 C12 1.516(3)
C9 H9 1.0000
C9 C10 1.497(4)
C9 C11 1.503(4)
C10 H10A 0.9800
C10 H10B 0.9800
C10 H10C 0.9800
C11 H11A 0.9800
C11 H11B 0.9800
C11 H11C 0.9800
C12 H12 1.0000
C12 C13 1.527(3)
C12 C14 1.521(3)
C13 H13A 0.9800
C13 H13B 0.9800
C13 H13C 0.9800
C14 H14A 0.9800
C14 H14B 0.9800
C14 H14C 0.9800
C16 C17 1.403(3)
C16 C18 1.510(3)
C17 C21 1.509(3)
C18 H18 1.0000
C18 C19 1.489(4)
C18 C20 1.511(4)
C19 H19A 0.9800
C19 H19B 0.9800
C19 H19C 0.9800
C20 H20A 0.9800
C20 H20B 0.9800
C20 H20C 0.9800
C21 H21 1.0000
C21 C22 1.519(3)
C21 C23 1.524(4)
C22 H22A 0.9800
C22 H22B 0.9800
C22 H22C 0.9800
C23 H23A 0.9800
C23 H23B 0.9800
C23 H23C 0.9800
O1 H1A 0.8501
O1 H1B 0.8502

loop_
_geom_torsion_atom_site_label_1
_geom_torsion_atom_site_label_2
_geom_torsion_atom_site_label_3
_geom_torsion_atom_site_label_4
_geom_torsion
N1 C1 C2 C3 -1.1(3)
N1 C1 C15 N5 -171.00(18)
N1 C1 C15 N6 9.1(3)
N1 C5 C6 N2 168.31(18)
N1 C5 C6 N3 -11.8(3)
N2 C7 C8 N4 1.0(3)
N2 C7 C8 C12 179.94(19)
N2 C7 C9 C10 -83.0(3)
N2 C7 C9 C11 39.4(3)
N3 N4 C8 C7 0.1(3)
N3 N4 C8 C12 -178.90(18)
N4 N3 C6 N2 1.2(3)
N4 N3 C6 C5 -178.69(18)
N4 C8 C12 C13 73.8(3)
N4 C8 C12 C14 -49.6(3)
N5 C16 C17 N7 4.4(3)
N5 C16 C17 C21 -177.1(2)
N5 C16 C18 C19 73.5(3)
N5 C16 C18 C20 -48.1(4)
N6 N7 C17 C16 -3.9(3)
N6 N7 C17 C21 177.5(2)
N7 N6 C15 N5 4.6(3)
N7 N6 C15 C1 -175.47(19)
N7 C17 C21 C22 -54.6(3)
N7 C17 C21 C23 69.4(3)
C1 N1 C5 C4 0.3(3)
C1 N1 C5 C6 -179.96(18)
C1 C2 C3 C4 0.6(4)
C2 C1 C15 N5 7.2(3)
C2 C1 C15 N6 -172.7(2)
C2 C3 C4 C5 0.2(4)
C3 C4 C5 N1 -0.7(3)
C3 C4 C5 C6 179.5(2)
C4 C5 C6 N2 -11.9(3)
C4 C5 C6 N3 168.0(2)
C5 N1 C1 C2 0.6(3)
C5 N1 C1 C15 178.83(18)
C6 N2 C7 C8 -1.0(3)
C6 N2 C7 C9 177.31(18)
C6 N3 N4 C8 -1.2(3)
C7 N2 C6 N3 -0.1(3)
C7 N2 C6 C5 179.82(18)
C7 C8 C12 C13 -105.1(3)
C7 C8 C12 C14 131.5(2)
C8 C7 C9 C10 95.3(3)
C8 C7 C9 C11 -142.3(3)
C9 C7 C8 N4 -177.1(2)
C9 C7 C8 C12 1.8(3)
C15 N5 C16 C17 -0.6(3)
C15 N5 C16 C18 179.38(19)
C15 N6 N7 C17 -0.4(3)
C15 C1 C2 C3 -179.3(2)
C16 N5 C15 N6 -4.0(3)
C16 N5 C15 C1 176.06(19)
C16 C17 C21 C22 126.9(2)
C16 C17 C21 C23 -109.1(3)
C17 C16 C18 C19 -106.5(3)
C17 C16 C18 C20 131.9(3)
C18 C16 C17 N7 -175.5(2)
C18 C16 C17 C21 2.9(4)
